data_7056184
loop_
_publ_author_name
'Sun, Yu-Ling'
'Zheng, Bei-Bei'
'Zhang, Wen'

_publ_section_title
;
 Role of crystallization water molecules on hydrogen-bonded structures and
 dielectric phase transitions in amino trimethylene phosphonic acid-based
 crystals
;
_journal_name_full 'New J. Chem.'
_journal_paper_doi 10.1039/C7NJ00612H
_journal_year 2017
_chemical_formula_moiety 'C6 H17 N2 O18 P6, 6(C4 H12 N), H3 O, H2 O'
_chemical_formula_sum 'C30 H94 N8 O20 P6'
_chemical_formula_weight 1072.95
_space_group_crystal_system triclinic
_space_group_IT_number 2
_space_group_name_Hall '-P 1'
_space_group_name_H-M_alt 'P -1'
_symmetry_space_group_name_Hall '-P 1'
_symmetry_space_group_name_H-M 'P -1'
_atom_sites_solution_hydrogens mixed
_audit_creation_method SHELXL-2014/7
_audit_update_record
;
2017-01-12 deposited with the CCDC.
2017-05-14 downloaded from the CCDC.
;
_cell_angle_alpha 104.083(8)
_cell_angle_beta 99.682(5)
_cell_angle_gamma 103.120(8)
_cell_formula_units_Z 1
_cell_length_a 11.420(7)
_cell_length_b 11.647(7)
_cell_length_c 11.790(7)
_cell_measurement_reflns_used 4112
_cell_measurement_temperature 103(2)
_cell_measurement_theta_max 27.4391
_cell_measurement_theta_min 3.6665
_cell_volume 1439.3(15)
_computing_cell_refinement 'CrystalClear (Rigaku Inc., 2008)'
_computing_data_collection 'CrystalClear (Rigaku Inc., 2008)'
_computing_data_reduction 'CrystalClear (Rigaku Inc., 2008)'
_computing_structure_refinement 'SHELXL-2014/7 (Sheldrick, 2014)'
_computing_structure_solution 'SHELXL-2014/7 (Sheldrick, 2014)'
_diffrn_ambient_temperature 103(2)
_diffrn_measured_fraction_theta_full 0.985
_diffrn_measured_fraction_theta_max 0.976
_diffrn_measurement_device_type 'Rigaku Mercury CCD'
_diffrn_measurement_method \w
_diffrn_radiation_type MoK\a
_diffrn_radiation_wavelength 0.71073
_diffrn_reflns_av_R_equivalents 0.0262
_diffrn_reflns_av_unetI/netI 0.0349
_diffrn_reflns_Laue_measured_fraction_full 0.985
_diffrn_reflns_Laue_measured_fraction_max 0.976
_diffrn_reflns_limit_h_max 14
_diffrn_reflns_limit_h_min -14
_diffrn_reflns_limit_k_max 14
_diffrn_reflns_limit_k_min -14
_diffrn_reflns_limit_l_max 15
_diffrn_reflns_limit_l_min -15
_diffrn_reflns_number 15234
_diffrn_reflns_point_group_measured_fraction_full 0.985
_diffrn_reflns_point_group_measured_fraction_max 0.976
_diffrn_reflns_theta_full 25.242
_diffrn_reflns_theta_max 27.438
_diffrn_reflns_theta_min 3.666
_exptl_absorpt_coefficient_mu 0.255
_exptl_absorpt_correction_T_max 1.0000
_exptl_absorpt_correction_T_min 0.8926
_exptl_absorpt_correction_type multi-scan
_exptl_absorpt_process_details 'CrystalClear (Rigaku, 2005)'
_exptl_crystal_colour Colorless
_exptl_crystal_density_diffrn 1.238
_exptl_crystal_description Prism
_exptl_crystal_F_000 580
_exptl_crystal_size_max 0.4
_exptl_crystal_size_mid 0.3
_exptl_crystal_size_min 0.3
_refine_diff_density_max 0.407
_refine_diff_density_min -0.657
_refine_diff_density_rms 0.062
_refine_ls_extinction_method none
_refine_ls_goodness_of_fit_ref 1.068
_refine_ls_hydrogen_treatment mixed
_refine_ls_matrix_type full
_refine_ls_number_parameters 325
_refine_ls_number_reflns 6435
_refine_ls_number_restraints 11
_refine_ls_restrained_S_all 5.180
_refine_ls_R_factor_all 0.0450
_refine_ls_R_factor_gt 0.0388
_refine_ls_shift/su_max 0.001
_refine_ls_shift/su_mean 0.000
_refine_ls_structure_factor_coef Fsqd
_refine_ls_weighting_details 'w=1/[\s^2^(Fo^2^)+(0.0575P)^2^+0.7035P] where P=(Fo^2^+2Fc^2^)/3'
_refine_ls_weighting_scheme calc
_refine_ls_wR_factor_gt 0.1062
_refine_ls_wR_factor_ref 0.1117
_reflns_Friedel_coverage 0.000
_reflns_number_gt 5626
_reflns_number_total 6435
_reflns_threshold_expression 'I > 2\s(I)'
_cod_data_source_file c7nj00612h2.cif
_cod_data_source_block 2-103K
_cod_depositor_comments
;
The following automatic conversions were performed:

'_exptl_absorpt_correction_type' value 'Multi-scan' changed to
'multi-scan' according to
/home/data/users/saulius/crontab/automatic-downloads/rss-feeds/RSC/lib/dictionaries/cif_core.dic
dictionary named 'cif_core.dic' version 2.4.2 from 2011-04-26.

Automatic conversion script
Id: cif_fix_values 4973 2017-02-22 13:04:09Z antanas 
;
_cod_database_code 7056184
_shelx_shelxl_version_number 2014/7
_shelx_space_group_comment
;
The symmetry employed for this shelxl refinement is uniquely defined
by the following loop, which should always be used as a source of
symmetry information in preference to the above space-group names.
They are only intended as comments.
;

loop_
_space_group_symop_operation_xyz
'x, y, z'
'-x, -y, -z'

loop_
_atom_site_label
_atom_site_type_symbol
_atom_site_fract_x
_atom_site_fract_y
_atom_site_fract_z
_atom_site_U_iso_or_equiv
_atom_site_adp_type
_atom_site_occupancy
_atom_site_site_symmetry_order
_atom_site_calc_flag
_atom_site_refinement_flags_posn
_atom_site_refinement_flags_adp
_atom_site_refinement_flags_occupancy
P1 P 0.35434(4) 0.56062(4) 0.05743(4) 0.01284(11) Uani 1 1 d . . .
P2 P 0.11467(4) 0.52116(4) 0.34649(4) 0.01355(11) Uani 1 1 d . . .
P3 P 0.06857(4) 0.18442(4) -0.00623(4) 0.01531(11) Uani 1 1 d . . .
O1 O 0.20862(12) 0.64573(11) 0.37549(11) 0.0195(3) Uani 1 1 d D . .
O2 O 0.09027(11) 0.48667(12) 0.46040(11) 0.0196(3) Uani 1 1 d D . .
H2 H 0.0000 0.5000 0.5000 0.024 Uiso 1 2 d DS U P
O3 O -0.00612(11) 0.50829(11) 0.25860(11) 0.0177(3) Uani 1 1 d . . .
O4 O 0.26389(11) 0.63537(11) 0.04123(10) 0.0172(3) Uani 1 1 d . . .
O5 O 0.34714(10) 0.45896(11) -0.05396(10) 0.0164(2) Uani 1 1 d . . .
O6 O 0.48886(11) 0.65172(11) 0.10360(11) 0.0178(3) Uani 1 1 d D . .
H6 H 0.5410(16) 0.6127(18) 0.0881(19) 0.021 Uiso 1 1 d D U .
O7 O -0.01887(12) 0.14405(11) 0.06945(12) 0.0204(3) Uani 1 1 d . . .
O8 O 0.10929(13) 0.07303(11) -0.07635(12) 0.0232(3) Uani 1 1 d D . .
H8 H 0.076(2) 0.0038(12) -0.070(2) 0.028 Uiso 1 1 d D U .
O9 O 0.01807(11) 0.24750(11) -0.09361(11) 0.0199(3) Uani 1 1 d . . .
O10 O 0.0000 0.5000 1.0000 0.0355(5) Uani 1 2 d DS . P
H10D H 0.0812(11) 0.529(4) 1.012(5) 0.043 Uiso 0.5 1 d D U P
H10E H -0.017(4) 0.572(2) 1.020(5) 0.043 Uiso 0.5 1 d D U P
H10F H 0.007(5) 0.496(5) 0.926(2) 0.043 Uiso 0.5 1 d D U P
O11 O 0.54742(19) 0.2697(2) 0.48938(19) 0.0634(6) Uani 1 1 d D . .
H11E H 0.523(3) 0.335(2) 0.525(3) 0.076 Uiso 1 1 d D U .
H11D H 0.6284(10) 0.302(3) 0.524(3) 0.076 Uiso 1 1 d D U .
C1 C 0.17882(16) 0.39942(16) 0.27436(15) 0.0161(3) Uani 1 1 d . . .
H1A H 0.2541 0.4015 0.3314 0.019 Uiso 1 1 calc R U .
H1B H 0.1178 0.3187 0.2592 0.019 Uiso 1 1 calc R U .
C2 C 0.33245(15) 0.49916(16) 0.18245(15) 0.0156(3) Uani 1 1 d . . .
H2D H 0.3990 0.4603 0.2012 0.019 Uiso 1 1 calc R U .
H2E H 0.3406 0.5683 0.2542 0.019 Uiso 1 1 calc R U .
C3 C 0.21591(16) 0.28546(15) 0.08774(15) 0.0164(3) Uani 1 1 d . . .
H3D H 0.2495 0.2434 0.1437 0.020 Uiso 1 1 calc R U .
H3E H 0.2743 0.2986 0.0357 0.020 Uiso 1 1 calc R U .
C4 C 0.2947(2) 0.9992(2) 0.2016(2) 0.0358(5) Uani 1 1 d . . .
H4D H 0.3093 0.9574 0.1247 0.054 Uiso 1 1 calc R U .
H4E H 0.3544 1.0810 0.2352 0.054 Uiso 1 1 calc R U .
H4F H 0.2105 1.0079 0.1888 0.054 Uiso 1 1 calc R U .
C5 C 0.31010(16) 0.92354(16) 0.28903(15) 0.0182(3) Uani 1 1 d . . .
C6 C 0.44086(18) 0.9092(2) 0.3118(2) 0.0346(5) Uani 1 1 d . . .
H6A H 0.4479 0.8578 0.3657 0.052 Uiso 1 1 calc R U .
H6B H 0.5006 0.9906 0.3490 0.052 Uiso 1 1 calc R U .
H6C H 0.4580 0.8702 0.2352 0.052 Uiso 1 1 calc R U .
C7 C 0.2792(2) 0.98132(19) 0.40617(19) 0.0319(5) Uani 1 1 d . . .
H7A H 0.1957 0.9913 0.3892 0.048 Uiso 1 1 calc R U .
H7B H 0.3391 1.0622 0.4465 0.048 Uiso 1 1 calc R U .
H7C H 0.2830 0.9278 0.4585 0.048 Uiso 1 1 calc R U .
C8 C 0.6654(2) 0.3223(2) 0.2563(2) 0.0353(5) Uani 1 1 d . . .
H8A H 0.6229 0.3425 0.1876 0.053 Uiso 1 1 calc R U .
H8B H 0.7261 0.3969 0.3116 0.053 Uiso 1 1 calc R U .
H8C H 0.6048 0.2891 0.2983 0.053 Uiso 1 1 calc R U .
C9 C 0.73132(17) 0.22632(17) 0.21180(16) 0.0209(4) Uani 1 1 d . . .
C10 C 0.6422(2) 0.1108(2) 0.1211(2) 0.0349(5) Uani 1 1 d . . .
H10A H 0.6880 0.0524 0.0923 0.052 Uiso 1 1 calc R U .
H10B H 0.6005 0.1325 0.0530 0.052 Uiso 1 1 calc R U .
H10C H 0.5804 0.0728 0.1595 0.052 Uiso 1 1 calc R U .
C11 C 0.8029(2) 0.1965(2) 0.31642(18) 0.0330(5) Uani 1 1 d . . .
H11A H 0.8625 0.2721 0.3712 0.050 Uiso 1 1 calc R U .
H11B H 0.8470 0.1372 0.2858 0.050 Uiso 1 1 calc R U .
H11C H 0.7452 0.1608 0.3598 0.050 Uiso 1 1 calc R U .
C12 C 0.22463(18) 0.15384(17) 0.69395(17) 0.0232(4) Uani 1 1 d . . .
H12A H 0.1625 0.1088 0.7274 0.035 Uiso 1 1 calc R U .
H12B H 0.3009 0.1957 0.7569 0.035 Uiso 1 1 calc R U .
H12C H 0.2419 0.0959 0.6277 0.035 Uiso 1 1 calc R U .
C13 C 0.17560(16) 0.24926(16) 0.64690(15) 0.0172(3) Uani 1 1 d . . .
C14 C 0.2715(2) 0.32601(18) 0.59945(18) 0.0274(4) Uani 1 1 d . . .
H14A H 0.3469 0.3672 0.6636 0.041 Uiso 1 1 calc R U .
H14B H 0.2385 0.3881 0.5726 0.041 Uiso 1 1 calc R U .
H14C H 0.2909 0.2722 0.5316 0.041 Uiso 1 1 calc R U .
C15 C 0.0545(2) 0.1906(2) 0.55164(19) 0.0346(5) Uani 1 1 d . . .
H15A H 0.0232 0.2553 0.5284 0.052 Uiso 1 1 calc R U .
H15B H -0.0064 0.1428 0.5843 0.052 Uiso 1 1 calc R U .
H15C H 0.0686 0.1360 0.4809 0.052 Uiso 1 1 calc R U .
N1 N 0.21142(13) 0.40741(13) 0.15918(12) 0.0147(3) Uani 1 1 d . . .
N2 N 0.22066(13) 0.79698(13) 0.23305(13) 0.0165(3) Uani 1 1 d . . .
H2A H 0.1459 0.8039 0.2055 0.020 Uiso 1 1 d R U .
H2B H 0.2172 0.7567 0.2881 0.020 Uiso 1 1 d R U .
H2C H 0.2460 0.7556 0.1725 0.020 Uiso 1 1 d R U .
N3 N 0.82332(13) 0.28232(13) 0.14928(13) 0.0157(3) Uani 1 1 d . . .
H3A H 0.7837 0.3013 0.0878 0.019 Uiso 1 1 d R U .
H3B H 0.8770 0.3503 0.2008 0.019 Uiso 1 1 d R U .
H3C H 0.8637 0.2285 0.1221 0.019 Uiso 1 1 d R U .
N4 N 0.14923(13) 0.33476(13) 0.75154(12) 0.0157(3) Uani 1 1 d . . .
H4A H 0.1033 0.2907 0.7885 0.019 Uiso 1 1 d R U .
H4B H 0.2202 0.3807 0.8031 0.019 Uiso 1 1 d R U .
H4C H 0.1086 0.3834 0.7249 0.019 Uiso 1 1 d R U .

loop_
_atom_site_aniso_label
_atom_site_aniso_U_11
_atom_site_aniso_U_22
_atom_site_aniso_U_33
_atom_site_aniso_U_23
_atom_site_aniso_U_13
_atom_site_aniso_U_12
P1 0.0116(2) 0.0139(2) 0.0131(2) 0.00259(16) 0.00487(15) 0.00377(16)
P2 0.0164(2) 0.0144(2) 0.0119(2) 0.00505(16) 0.00613(16) 0.00500(17)
P3 0.0177(2) 0.0096(2) 0.0208(2) 0.00459(17) 0.00961(17) 0.00418(16)
O1 0.0234(6) 0.0161(6) 0.0171(6) 0.0027(5) 0.0068(5) 0.0024(5)
O2 0.0237(6) 0.0252(7) 0.0154(6) 0.0103(5) 0.0100(5) 0.0089(5)
O3 0.0205(6) 0.0175(6) 0.0159(6) 0.0049(5) 0.0031(5) 0.0081(5)
O4 0.0169(6) 0.0205(6) 0.0167(6) 0.0053(5) 0.0064(5) 0.0085(5)
O5 0.0139(5) 0.0183(6) 0.0155(6) 0.0014(5) 0.0052(4) 0.0045(5)
O6 0.0143(6) 0.0149(6) 0.0221(6) 0.0002(5) 0.0078(5) 0.0030(5)
O7 0.0248(6) 0.0114(6) 0.0289(7) 0.0052(5) 0.0172(5) 0.0053(5)
O8 0.0337(7) 0.0108(6) 0.0314(7) 0.0070(5) 0.0222(6) 0.0070(5)
O9 0.0179(6) 0.0160(6) 0.0257(6) 0.0077(5) 0.0047(5) 0.0035(5)
O10 0.0352(12) 0.0242(10) 0.0460(13) 0.0025(10) 0.0234(11) 0.0041(9)
O11 0.0430(11) 0.0848(16) 0.0503(12) 0.0158(11) 0.0073(9) 0.0015(11)
C1 0.0188(8) 0.0176(8) 0.0160(8) 0.0081(7) 0.0077(6) 0.0065(7)
C2 0.0147(7) 0.0166(8) 0.0150(7) 0.0034(6) 0.0045(6) 0.0040(6)
C3 0.0193(8) 0.0141(8) 0.0192(8) 0.0050(6) 0.0090(6) 0.0078(6)
C4 0.0410(12) 0.0281(11) 0.0330(11) 0.0142(9) 0.0046(9) -0.0031(9)
C5 0.0186(8) 0.0160(8) 0.0171(8) 0.0012(7) 0.0051(6) 0.0024(7)
C6 0.0207(9) 0.0283(11) 0.0450(13) -0.0014(9) 0.0022(9) 0.0050(8)
C7 0.0386(11) 0.0233(10) 0.0269(10) -0.0042(8) 0.0161(9) 0.0017(9)
C8 0.0385(12) 0.0374(12) 0.0408(12) 0.0124(10) 0.0269(10) 0.0179(10)
C9 0.0254(9) 0.0187(9) 0.0190(8) 0.0049(7) 0.0117(7) 0.0032(7)
C10 0.0330(11) 0.0309(11) 0.0308(11) 0.0038(9) 0.0130(9) -0.0088(9)
C11 0.0536(14) 0.0263(10) 0.0221(9) 0.0123(8) 0.0108(9) 0.0101(10)
C12 0.0333(10) 0.0211(9) 0.0217(9) 0.0068(7) 0.0126(8) 0.0151(8)
C13 0.0200(8) 0.0159(8) 0.0152(8) 0.0009(6) 0.0047(6) 0.0074(7)
C14 0.0382(11) 0.0243(10) 0.0267(10) 0.0098(8) 0.0180(8) 0.0124(9)
C15 0.0291(10) 0.0338(11) 0.0277(10) -0.0096(9) -0.0049(8) 0.0119(9)
N1 0.0172(7) 0.0133(7) 0.0148(6) 0.0034(5) 0.0079(5) 0.0042(5)
N2 0.0178(7) 0.0164(7) 0.0146(7) 0.0024(6) 0.0044(5) 0.0056(6)
N3 0.0175(7) 0.0142(7) 0.0171(7) 0.0052(6) 0.0059(5) 0.0057(6)
N4 0.0156(7) 0.0148(7) 0.0161(7) 0.0024(6) 0.0043(5) 0.0051(5)

loop_
_atom_type_symbol
_atom_type_description
_atom_type_scat_dispersion_real
_atom_type_scat_dispersion_imag
_atom_type_scat_source
C C 0.0033 0.0016 'International Tables Vol C Tables 4.2.6.8 and 6.1.1.4'
H H 0.0000 0.0000 'International Tables Vol C Tables 4.2.6.8 and 6.1.1.4'
N N 0.0061 0.0033 'International Tables Vol C Tables 4.2.6.8 and 6.1.1.4'
O O 0.0106 0.0060 'International Tables Vol C Tables 4.2.6.8 and 6.1.1.4'
P P 0.1023 0.0942 'International Tables Vol C Tables 4.2.6.8 and 6.1.1.4'

loop_
_geom_angle_atom_site_label_1
_geom_angle_atom_site_label_2
_geom_angle_atom_site_label_3
_geom_angle
O4 P1 O5 114.89(7)
O4 P1 O6 108.22(8)
O5 P1 O6 110.15(7)
O4 P1 C2 108.30(8)
O5 P1 C2 111.00(9)
O6 P1 C2 103.64(8)
O1 P2 O3 113.21(8)
O1 P2 O2 112.61(7)
O3 P2 O2 111.63(8)
O1 P2 C1 109.49(9)
O3 P2 C1 106.40(8)
O2 P2 C1 102.75(8)
O9 P3 O7 114.34(8)
O9 P3 O8 109.51(8)
O7 P3 O8 111.10(8)
O9 P3 C3 108.65(8)
O7 P3 C3 111.18(9)
O8 P3 C3 101.25(9)
P2 O2 H2 122.53(9)
P1 O6 H6 109.7(15)
P3 O8 H8 116.2(16)
H10D O10 H10E 97.9(14)
H10D O10 H10F 79(4)
H10E O10 H10F 99(4)
H11E O11 H11D 96.9(13)
N1 C1 P2 115.45(11)
N1 C1 H1A 108.4
P2 C1 H1A 108.4
N1 C1 H1B 108.4
P2 C1 H1B 108.4
H1A C1 H1B 107.5
N1 C2 P1 113.87(11)
N1 C2 H2D 108.8
P1 C2 H2D 108.8
N1 C2 H2E 108.8
P1 C2 H2E 108.8
H2D C2 H2E 107.7
N1 C3 P3 115.05(12)
N1 C3 H3D 108.5
P3 C3 H3D 108.5
N1 C3 H3E 108.5
P3 C3 H3E 108.5
H3D C3 H3E 107.5
C5 C4 H4D 109.5
C5 C4 H4E 109.5
H4D C4 H4E 109.5
C5 C4 H4F 109.5
H4D C4 H4F 109.5
H4E C4 H4F 109.5
N2 C5 C7 107.94(15)
N2 C5 C4 108.25(15)
C7 C5 C4 110.72(18)
N2 C5 C6 108.11(15)
C7 C5 C6 110.95(17)
C4 C5 C6 110.74(17)
C5 C6 H6A 109.5
C5 C6 H6B 109.5
H6A C6 H6B 109.5
C5 C6 H6C 109.5
H6A C6 H6C 109.5
H6B C6 H6C 109.5
C5 C7 H7A 109.5
C5 C7 H7B 109.5
H7A C7 H7B 109.5
C5 C7 H7C 109.5
H7A C7 H7C 109.5
H7B C7 H7C 109.5
C9 C8 H8A 109.5
C9 C8 H8B 109.5
H8A C8 H8B 109.5
C9 C8 H8C 109.5
H8A C8 H8C 109.5
H8B C8 H8C 109.5
N3 C9 C10 107.81(15)
N3 C9 C11 107.61(16)
C10 C9 C11 111.40(17)
N3 C9 C8 107.10(15)
C10 C9 C8 111.66(18)
C11 C9 C8 111.02(17)
C9 C10 H10A 109.5
C9 C10 H10B 109.5
H10A C10 H10B 109.5
C9 C10 H10C 109.5
H10A C10 H10C 109.5
H10B C10 H10C 109.5
C9 C11 H11A 109.5
C9 C11 H11B 109.5
H11A C11 H11B 109.5
C9 C11 H11C 109.5
H11A C11 H11C 109.5
H11B C11 H11C 109.5
C13 C12 H12A 109.5
C13 C12 H12B 109.5
H12A C12 H12B 109.5
C13 C12 H12C 109.5
H12A C12 H12C 109.5
H12B C12 H12C 109.5
N4 C13 C15 107.15(14)
N4 C13 C14 107.91(15)
C15 C13 C14 110.69(17)
N4 C13 C12 107.25(14)
C15 C13 C12 112.17(16)
C14 C13 C12 111.42(15)
C13 C14 H14A 109.5
C13 C14 H14B 109.5
H14A C14 H14B 109.5
C13 C14 H14C 109.5
H14A C14 H14C 109.5
H14B C14 H14C 109.5
C13 C15 H15A 109.5
C13 C15 H15B 109.5
H15A C15 H15B 109.5
C13 C15 H15C 109.5
H15A C15 H15C 109.5
H15B C15 H15C 109.5
C2 N1 C3 109.67(13)
C2 N1 C1 110.45(13)
C3 N1 C1 110.31(13)
C5 N2 H2A 109.5
C5 N2 H2B 109.4
H2A N2 H2B 109.5
C5 N2 H2C 109.5
H2A N2 H2C 109.5
H2B N2 H2C 109.5
C9 N3 H3A 109.4
C9 N3 H3B 109.5
H3A N3 H3B 109.5
C9 N3 H3C 109.5
H3A N3 H3C 109.5
H3B N3 H3C 109.5
C13 N4 H4A 109.5
C13 N4 H4B 109.5
H4A N4 H4B 109.5
C13 N4 H4C 109.5
H4A N4 H4C 109.5
H4B N4 H4C 109.5

loop_
_geom_bond_atom_site_label_1
_geom_bond_atom_site_label_2
_geom_bond_distance
P1 O4 1.5113(14)
P1 O5 1.5154(14)
P1 O6 1.5747(14)
P1 C2 1.8175(19)
P2 O1 1.5171(15)
P2 O3 1.5325(14)
P2 O2 1.5428(14)
P2 C1 1.8343(19)
P3 O9 1.5148(14)
P3 O7 1.5182(14)
P3 O8 1.5697(14)
P3 C3 1.8119(19)
O2 H2 1.2264(13)
O6 H6 0.845(9)
O8 H8 0.836(9)
O10 H10D 0.886(10)
O10 H10E 0.888(10)
O10 H10F 0.880(10)
O11 H11E 0.906(10)
O11 H11D 0.897(10)
C1 N1 1.486(2)
C1 H1A 0.9900
C1 H1B 0.9900
C2 N1 1.479(2)
C2 H2D 0.9900
C2 H2E 0.9900
C3 N1 1.482(2)
C3 H3D 0.9900
C3 H3E 0.9900
C4 C5 1.523(3)
C4 H4D 0.9800
C4 H4E 0.9800
C4 H4F 0.9800
C5 N2 1.506(2)
C5 C7 1.518(3)
C5 C6 1.526(3)
C6 H6A 0.9800
C6 H6B 0.9800
C6 H6C 0.9800
C7 H7A 0.9800
C7 H7B 0.9800
C7 H7C 0.9800
C8 C9 1.523(3)
C8 H8A 0.9800
C8 H8B 0.9800
C8 H8C 0.9800
C9 N3 1.502(2)
C9 C10 1.517(3)
C9 C11 1.519(3)
C10 H10A 0.9800
C10 H10B 0.9800
C10 H10C 0.9800
C11 H11A 0.9800
C11 H11B 0.9800
C11 H11C 0.9800
C12 C13 1.528(3)
C12 H12A 0.9800
C12 H12B 0.9800
C12 H12C 0.9800
C13 N4 1.506(2)
C13 C15 1.522(3)
C13 C14 1.522(3)
C14 H14A 0.9800
C14 H14B 0.9800
C14 H14C 0.9800
C15 H15A 0.9800
C15 H15B 0.9800
C15 H15C 0.9800
N2 H2A 0.8900
N2 H2B 0.8901
N2 H2C 0.8901
N3 H3A 0.8901
N3 H3B 0.8900
N3 H3C 0.8900
N4 H4A 0.8901
N4 H4B 0.8900
N4 H4C 0.8899

loop_
_geom_hbond_atom_site_label_D
_geom_hbond_atom_site_label_H
_geom_hbond_atom_site_label_A
_geom_hbond_distance_DH
_geom_hbond_distance_HA
_geom_hbond_distance_DA
_geom_hbond_angle_DHA
_geom_hbond_site_symmetry_A
N4 H4C O3 0.89 1.90 2.725(2) 152.5 2_566
N4 H4B O5 0.89 1.90 2.760(2) 162.5 1_556
N4 H4A O9 0.89 1.92 2.782(2) 161.2 1_556
N3 H3C O7 0.89 1.93 2.807(2) 167.3 1_655
N3 H3B O3 0.89 1.90 2.749(2) 159.6 1_655
N3 H3A O4 0.89 1.90 2.772(2) 166.8 2_665
N2 H2C O4 0.89 1.89 2.762(2) 165.4 .
N2 H2B O1 0.89 1.83 2.711(2) 168.0 .
N2 H2A O9 0.89 1.97 2.800(2) 154.6 2_565
O11 H11D O1 0.897(10) 1.906(13) 2.787(3) 167(3) 2_666
O10 H10F O3 0.880(10) 2.163(12) 3.040(2) 174(5) 2_566
O10 H10E O9 0.888(10) 2.074(16) 2.946(2) 167(5) 2_566
O10 H10D O4 0.886(10) 2.095(15) 2.963(2) 167(4) 1_556
O8 H8 O7 0.836(9) 1.700(10) 2.531(2) 172(2) 2
O6 H6 O5 0.845(9) 1.727(10) 2.571(2) 176(2) 2_665
O2 H2 O2 1.2264(13) 1.2264(13) 2.453(3) 180.000(0) 2_566

loop_
_geom_torsion_atom_site_label_1
_geom_torsion_atom_site_label_2
_geom_torsion_atom_site_label_3
_geom_torsion_atom_site_label_4
_geom_torsion
O1 P2 C1 N1 -60.55(14)
O3 P2 C1 N1 62.15(14)
O2 P2 C1 N1 179.57(12)
O4 P1 C2 N1 66.54(13)
O5 P1 C2 N1 -60.47(13)
O6 P1 C2 N1 -178.69(11)
O9 P3 C3 N1 59.35(14)
O7 P3 C3 N1 -67.32(14)
O8 P3 C3 N1 174.60(12)
P1 C2 N1 C3 81.02(15)
P1 C2 N1 C1 -157.20(11)
P3 C3 N1 C2 -152.42(12)
P3 C3 N1 C1 85.71(15)
P2 C1 N1 C2 80.05(15)
P2 C1 N1 C3 -158.54(12)
